data_7012396
loop_
_publ_author_name
'Cowley, Andrew R.'
'Dilworth, Jonathan R.'
'Donnelly, Paul S.'
'Woollard-Shore, John'

_publ_section_title
;
 Synthesis and characterisation of new homoleptic rhenium
 thiosemicarbazone complexes
;
_journal_issue 4
_journal_name_full 'Dalton Transactions'
_journal_page_first 748
_journal_paper_doi 10.1039/b210540n
_journal_year 2003
_chemical_compound_source
;
synthesis as described
;
_chemical_formula_moiety ' C18 H26 Cl1 N8 O2 Re1 S2 '
_chemical_formula_sum 'C18 H26 Cl N8 O2 Re S2'
_chemical_formula_weight 672.24
_chemical_melting_point ?
_chemical_name_systematic
;                                                                          
?                                                                          
;
_space_group_IT_number 56
_symmetry_cell_setting orthorhombic
_symmetry_space_group_name_Hall '-P 2ab 2ac'
_symmetry_space_group_name_H-M 'P c c n'
_atom_sites_solution_hydrogens geom
_atom_sites_solution_primary direct
_audit_creation_date 01-22-10
_audit_creation_method CRYSTALS_ver_12-03-99
_cell_angle_alpha 90
_cell_angle_beta 90
_cell_angle_gamma 90
_cell_formula_units_Z 4
_cell_length_a 8.6587(2)
_cell_length_b 12.7664(2)
_cell_length_c 21.9866(4)
_cell_measurement_reflns_used 16068
_cell_measurement_temperature 150
_cell_measurement_theta_max 28
_cell_measurement_theta_min 5
_cell_volume 2430.41(8)
_computing_cell_refinement
;                                                                          
KappaCCD software 'DENZO' (Otwinowski & Minor, 1996)                       
;
_computing_data_collection
;                                                                          
KappaCCD software 'Collect' (Nonius, 2000)                                 
;
_computing_data_reduction
;                                                                          
KappaCCD software 'DENZO' (Otwinowski & Minor, 1996)                       
;
_computing_publication_material
;                                                                          
CRYSTALS (Watkin et al, 2001)                                              
;
_computing_structure_refinement
;                                                                          
CRYSTALS (Watkin et al, 2001)                                              
;
_computing_structure_solution 'SIR92 (Giacovazzo et al, 1992)'
_diffrn_ambient_temperature 150
_diffrn_measured_fraction_theta_max 0.997
_diffrn_measurement_device_type
;                                                                          
Nonius KappaCCD                                                            
;
_diffrn_measurement_method \w
_diffrn_radiation_monochromator graphite
_diffrn_radiation_type 'Mo K\a'
_diffrn_radiation_wavelength 0.71073
_diffrn_reflns_av_R_equivalents 0.033
_diffrn_reflns_limit_h_max 11
_diffrn_reflns_limit_h_min -11
_diffrn_reflns_limit_k_max 16
_diffrn_reflns_limit_k_min -16
_diffrn_reflns_limit_l_max 28
_diffrn_reflns_limit_l_min -28
_diffrn_reflns_number 16068
_diffrn_reflns_theta_max 27.45
_diffrn_reflns_theta_min 5.14
_diffrn_standards_decay_% 0.00
_diffrn_standards_interval_count 0
_diffrn_standards_interval_time 0
_diffrn_standards_number 0
_exptl_absorpt_coefficient_mu 5.314
_exptl_absorpt_correction_T_max 0.73
_exptl_absorpt_correction_T_min 0.59
_exptl_absorpt_correction_type multi-scan
_exptl_absorpt_process_details
; 
Denzo/Scalepack (Otwinowski & Minor, 1996) 
;
_exptl_crystal_colour ' black '
_exptl_crystal_density_diffrn 1.837
_exptl_crystal_density_meas ?
_exptl_crystal_description ' block '
_exptl_crystal_F_000 1315.278
_exptl_crystal_size_max 0.12
_exptl_crystal_size_mid 0.10
_exptl_crystal_size_min 0.06
_refine_diff_density_max 0.65
_refine_diff_density_min -1.03
_refine_ls_extinction_method None
_refine_ls_goodness_of_fit_ref 0.9780
_refine_ls_hydrogen_treatment mixed
_refine_ls_matrix_type full
_refine_ls_number_parameters 158
_refine_ls_number_reflns 1861
_refine_ls_R_factor_gt 0.0197
_refine_ls_shift/su_max 0.005382
_refine_ls_structure_factor_coef F
_refine_ls_weighting_details
;
Chebychev polynomial with 3 parameters, Carruthers & Watkin , 1979, 
1.69    0.402     1.28    
;
_refine_ls_weighting_scheme calc
_refine_ls_wR_factor_ref 0.0259
_reflns_limit_h_max 11
_reflns_limit_h_min 0
_reflns_limit_k_max 16
_reflns_limit_k_min 0
_reflns_limit_l_max 28
_reflns_limit_l_min 0
_reflns_number_gt 1861
_reflns_number_total 2765
_reflns_threshold_expression >3.00\s(I)
_cod_data_source_file b210540n.txt
_cod_data_source_block CRYSTALS_4
_cod_depositor_comments
;
The following automatic conversions were performed:
'_symmetry_cell_setting' value 'Orthorhombic ' changed to 'orthorhombic'
according to '/home/adriana/struct/CIF-dictionaries/cif_core.dic'
dictionary named 'cif_core.dic' version 2.4.1 from 2010-06-29.

Automatic conversion script
Id: cif_fix_enum 1555 2011-01-17 13:19:09Z saulius 

The following automatic conversions were performed:

'_chemical_melting_point' value 'not measured' was changed to '?' -
the value is undefined or not given.

Automatic conversion script
Id: cif_fix_values 1569 2011-02-09 13:29:24Z adriana 
;
_cod_original_cell_volume 2430.4
_cod_original_sg_symbol_H-M 'P c c n '
_cod_original_formula_sum ' C18 H26 Cl1 N8 O2 Re1 S2 '
_cod_database_code 7012396

loop_
_symmetry_equiv_pos_as_xyz
x,y,z
-x,-y,-z
-x+1/2,y,z+1/2
x+1/2,-y,-z+1/2
x,-y+1/2,z+1/2
-x,y+1/2,-z+1/2
-x+1/2,-y+1/2,z
x+1/2,y+1/2,-z

loop_
_atom_site_label
_atom_site_fract_x
_atom_site_fract_y
_atom_site_fract_z
_atom_site_U_iso_or_equiv
_atom_site_occupancy
_atom_site_adp_type
Re1 0.2500 0.7500 0.467426(6) 0.0147 0.5000 Uani
S1 0.46596(8) 0.74892(7) 0.40778(3) 0.0194 1.0000 Uani
C1 0.4574(4) 0.6138(2) 0.38764(14) 0.0208 1.0000 Uani
N1 0.3775(3) 0.5438(2) 0.41870(12) 0.0198 1.0000 Uani
N2 0.2911(3) 0.5913(2) 0.46433(11) 0.0180 1.0000 Uani
C2 0.2268(3) 0.5279(2) 0.50496(14) 0.0181 1.0000 Uani
C3 0.1382(4) 0.5820(2) 0.55009(14) 0.0191 1.0000 Uani
C4 0.0695(4) 0.5359(3) 0.60127(14) 0.0269 1.0000 Uani
C5 -0.0106(5) 0.5967(3) 0.64174(14) 0.0313 1.0000 Uani
C6 -0.0241(4) 0.7046(3) 0.63146(15) 0.0280 1.0000 Uani
C7 0.0467(4) 0.7475(3) 0.58158(13) 0.0227 1.0000 Uani
N3 0.1256(3) 0.6878(2) 0.54055(11) 0.0185 1.0000 Uani
N4 0.5413(4) 0.5840(3) 0.34009(14) 0.0311 1.0000 Uani
C8 0.2502(4) 0.4117(2) 0.50308(16) 0.0261 1.0000 Uani
O1 0.4886(4) 0.5832(2) 0.74349(14) 0.0460 1.0000 Uani
C9 0.3439(7) 0.6247(4) 0.7553(2) 0.0606 1.0000 Uani
Cl1 0.7500 0.7500 0.76566(5) 0.0274 0.5000 Uani
H1 0.525(5) 0.519(3) 0.3224(17) 0.03(1) 1.0000 Uiso
H2 0.587(6) 0.626(4) 0.323(2) 0.044(14) 1.0000 Uiso
H3 0.560(7) 0.630(4) 0.748(2) 0.065(17) 1.0000 Uiso
H41 0.0791 0.4587 0.6082 0.0323 1.0000 Uiso
H51 -0.0591 0.5643 0.6785 0.0375 1.0000 Uiso
H61 -0.0846 0.7496 0.6601 0.0336 1.0000 Uiso
H71 0.0403 0.8249 0.5751 0.0273 1.0000 Uiso
H81 0.1925 0.3784 0.5374 0.0313 1.0000 Uiso
H82 0.3628 0.3956 0.5071 0.0313 1.0000 Uiso
H83 0.2110 0.3836 0.4635 0.0313 1.0000 Uiso
H91 0.2637 0.5693 0.7494 0.0727 1.0000 Uiso
H92 0.3401 0.6505 0.7983 0.0727 1.0000 Uiso
H93 0.3235 0.6843 0.7269 0.0727 1.0000 Uiso

loop_
_atom_site_aniso_label
_atom_site_aniso_U_11
_atom_site_aniso_U_22
_atom_site_aniso_U_33
_atom_site_aniso_U_23
_atom_site_aniso_U_13
_atom_site_aniso_U_12
Re1 0.0173(1) 0.0137(1) 0.0131(1) 0.0000 0.0000 -0.00111(8)
S1 0.0213(3) 0.0172(3) 0.0199(3) -0.0014(3) 0.0044(3) -0.0026(4)
C1 0.0208(15) 0.0187(15) 0.0228(15) -0.0036(12) -0.0013(12) 0.0015(12)
N1 0.0222(14) 0.0156(12) 0.0215(12) -0.002(1) 0.0033(11) -0.0012(11)
N2 0.0212(14) 0.0136(13) 0.0193(14) -0.0035(9) 0.0006(9) -0.0008(11)
C2 0.0169(18) 0.0166(14) 0.0207(14) 0.0038(12) -0.0047(11) -0.0042(12)
C3 0.0190(14) 0.0209(15) 0.0174(13) 0.0028(13) -0.0041(12) -0.0016(13)
C4 0.0296(18) 0.0287(18) 0.0223(14) 0.0064(14) 0.0003(14) -0.0079(15)
C5 0.035(2) 0.041(2) 0.0175(14) 0.0054(14) 0.0038(14) -0.0089(17)
C6 0.0277(18) 0.0363(18) 0.0202(14) -0.0045(15) 0.0025(14) -0.0010(16)
C7 0.0250(15) 0.0244(14) 0.0188(12) -0.0036(15) 0.0011(11) -0.0046(15)
N3 0.0163(13) 0.0241(15) 0.0152(11) 0.0007(11) 0.001(1) -0.0030(11)
N4 0.0391(18) 0.0233(15) 0.0310(15) -0.0062(14) 0.0135(14) -0.0061(14)
C8 0.0285(16) 0.0171(14) 0.0326(15) 0.0022(12) 0.0017(16) -0.0021(16)
O1 0.0509(19) 0.0332(16) 0.0539(18) -0.0115(14) 0.0063(16) -0.0069(15)
C9 0.065(3) 0.065(3) 0.052(3) -0.017(3) -0.007(3) 0.018(3)
Cl1 0.0254(5) 0.0348(6) 0.0220(5) 0.0000 0.0000 0.0059(6)

loop_
_atom_type_symbol
_atom_type_scat_dispersion_real
_atom_type_scat_dispersion_imag
_atom_type_scat_Cromer_Mann_a1
_atom_type_scat_Cromer_Mann_b1
_atom_type_scat_Cromer_Mann_a2
_atom_type_scat_Cromer_Mann_b2
_atom_type_scat_Cromer_Mann_a3
_atom_type_scat_Cromer_Mann_b3
_atom_type_scat_Cromer_Mann_a4
_atom_type_scat_Cromer_Mann_b4
_atom_type_scat_Cromer_Mann_c
_atom_type_scat_source
'C   ' 0.0020 0.0020 2.3100 20.8439 1.0200 10.2075 1.5886 0.5687 0.8650 51.6512 0.2156 International_Tables_Vol_IV_Table_2.2B
'H   ' 0.0000 0.0000 0.4930 10.5109 0.3229 26.1257 0.1402 3.1424 0.0408 57.7997 0.0030 International_Tables_Vol_IV_Table_2.2B
'Cl  ' 0.1320 0.1590 11.4604 0.0104 7.1964 1.1662 6.2556 18.5194 1.6455 47.7784 -9.5574 International_Tables_Vol_IV_Table_2.2B
'N   ' 0.0040 0.0030 12.2126 0.0057 3.1322 9.8933 2.0125 28.9975 1.1663 0.5826 -11.5290 International_Tables_Vol_IV_Table_2.2B
'O   ' 0.0080 0.0060 3.0485 13.2771 2.2868 5.7011 1.5463 0.3239 0.8670 32.9089 0.2508 International_Tables_Vol_IV_Table_2.2B
'Re  ' -1.5980 7.2320 28.7621 1.6719 15.7189 9.0923 14.5564 0.3505 5.4417 52.0861 10.4720 International_Tables_Vol_IV_Table_2.2B
'S   ' 0.1100 0.1240 6.9053 1.4679 5.2034 22.2151 1.4379 0.2536 1.5863 56.1720 0.8669 International_Tables_Vol_IV_Table_2.2B

loop_
_geom_angle_atom_site_label_1
_geom_angle_site_symmetry_1
_geom_angle_atom_site_label_2
_geom_angle_site_symmetry_2
_geom_angle_atom_site_label_3
_geom_angle_site_symmetry_3
_geom_angle
_geom_angle_publ_flag
S1 . Re1 . S1 7_565 109.92(4) yes
S1 . Re1 . N2 . 80.42(8) yes
S1 7_565 Re1 . N2 . 97.38(8) yes
S1 . Re1 . N2 7_565 97.38(8) yes
S1 7_565 Re1 . N2 7_565 80.42(8) yes
N2 . Re1 . N2 7_565 176.22(13) yes
S1 . Re1 . N3 . 149.38(8) yes
S1 7_565 Re1 . N3 . 91.27(7) yes
N2 . Re1 . N3 . 74.98(11) yes
N2 7_565 Re1 . N3 . 108.1(1) yes
S1 . Re1 . N3 7_565 91.27(7) yes
S1 7_565 Re1 . N3 7_565 149.38(8) yes
N2 . Re1 . N3 7_565 108.1(1) yes
N2 7_565 Re1 . N3 7_565 74.98(11) yes
N3 . Re1 . N3 7_565 79.51(14) yes
Re1 . S1 . C1 . 96.57(11) yes
S1 . C1 . N1 . 123.3(2) yes
S1 . C1 . N4 . 116.7(3) yes
N1 . C1 . N4 . 120.0(3) yes
C1 . N1 . N2 . 111.1(3) yes
Re1 . N2 . N1 . 123.1(2) yes
Re1 . N2 . C2 . 120.3(2) yes
N1 . N2 . C2 . 116.5(3) yes
N2 . C2 . C3 . 113.4(3) yes
N2 . C2 . C8 . 121.9(3) yes
C3 . C2 . C8 . 124.7(3) yes
C2 . C3 . C4 . 125.5(3) yes
C2 . C3 . N3 . 114.3(3) yes
C4 . C3 . N3 . 120.2(3) yes
C3 . C4 . C5 . 119.9(3) yes
C3 . C4 . H41 . 120.1 no
C5 . C4 . H41 . 120.1 no
C4 . C5 . C6 . 119.7(3) yes
C4 . C5 . H51 . 120.2 no
C6 . C5 . H51 . 120.2 no
C5 . C6 . C7 . 119.0(3) yes
C5 . C6 . H61 . 120.5 no
C7 . C6 . H61 . 120.5 no
C6 . C7 . N3 . 122.0(3) yes
C6 . C7 . H71 . 119.0 no
N3 . C7 . H71 . 119.0 no
Re1 . N3 . C3 . 116.8(2) yes
Re1 . N3 . C7 . 123.7(2) yes
C3 . N3 . C7 . 119.3(3) yes
C1 . N4 . H1 . 120.1(25) no
C1 . N4 . H2 . 118.0(34) no
H1 . N4 . H2 . 120.1(41) no
C2 . C8 . H81 . 109.5 no
C2 . C8 . H82 . 109.5 no
H81 . C8 . H82 . 109.5 no
C2 . C8 . H83 . 109.5 no
H81 . C8 . H83 . 109.5 no
H82 . C8 . H83 . 109.5 no
C9 . O1 . H3 . 110.8(36) no
O1 . C9 . H91 . 109.5 no
O1 . C9 . H92 . 109.5 no
H91 . C9 . H92 . 109.5 no
O1 . C9 . H93 . 109.5 no
H91 . C9 . H93 . 109.5 no
H92 . C9 . H93 . 109.5 no

loop_
_geom_bond_atom_site_label_1
_geom_bond_site_symmetry_1
_geom_bond_atom_site_label_2
_geom_bond_site_symmetry_2
_geom_bond_distance
_geom_bond_publ_flag
Re1 . S1 . 2.2840(7) yes
Re1 . S1 7_565 2.2840(7) yes
Re1 . N2 . 2.059(3) yes
Re1 . N2 7_565 2.059(3) yes
Re1 . N3 . 2.091(3) yes
Re1 . N3 7_565 2.091(3) yes
S1 . C1 . 1.782(3) yes
C1 . N1 . 1.320(4) yes
C1 . N4 . 1.329(4) yes
N1 . N2 . 1.391(4) yes
N2 . C2 . 1.327(4) yes
C2 . C3 . 1.432(5) yes
C2 . C8 . 1.498(4) yes
C3 . C4 . 1.402(4) yes
C3 . N3 . 1.372(4) yes
C4 . C5 . 1.370(5) yes
C4 . H41 . 1.000 no
C5 . C6 . 1.400(5) yes
C5 . H51 . 1.000 no
C6 . C7 . 1.371(4) yes
C6 . H61 . 1.000 no
C7 . N3 . 1.364(4) yes
C7 . H71 . 1.000 no
N4 . H1 . 0.93(4) no
N4 . H2 . 0.76(5) no
C8 . H81 . 1.000 no
C8 . H82 . 1.000 no
C8 . H83 . 1.000 no
O1 . C9 . 1.384(6) yes
O1 . H3 . 0.86(5) no
C9 . H91 . 1.000 no
C9 . H92 . 1.000 no
C9 . H93 . 1.000 no
